data_2023236
loop_
_publ_author_name
'Jeyashri, K. R.'
'Logeshwari, G.'
'Rajapandiyan, U.'
'Sivakumar, K.'
'Selvanayagam, S.'
'Manikandan, H.'
'Kaviyarasu, K.'

_publ_section_title
;
 Synthesis and crystal structure of
 (2E)-1-[3,5-bis(benzyloxy)phenyl]-3-(4-ethoxyphenyl)prop-2-en-1-one
;
_journal_coeditor_code HB8103
_journal_issue 9
_journal_name_full 'Acta Crystallographica Section E Crystallographic Communications'
_journal_paper_doi 10.1107/S2056989024007552
_journal_volume 80
_journal_year 2024
_chemical_formula_iupac 'C31 H28 O4'
_chemical_formula_moiety 'C31 H28 O4'
_chemical_formula_sum 'C31 H28 O4'
_chemical_formula_weight 464.53
_chemical_name_common Organic
_chemical_name_systematic
;
(2<i>E</i>)-1-[3,5-Bis(benzyloxy)phenyl]-3-(4-ethoxyphenyl)prop-2-en-1-one
;
_space_group_crystal_system triclinic
_space_group_IT_number 2
_space_group_name_Hall '-P 1'
_space_group_name_H-M_alt 'P -1'
_atom_sites_solution_hydrogens geom
_audit_creation_method SHELXL-2019/3
_cell_angle_alpha 100.153(3)
_cell_angle_beta 107.292(3)
_cell_angle_gamma 90.789(4)
_cell_formula_units_Z 2
_cell_length_a 9.0494(9)
_cell_length_b 10.0326(11)
_cell_length_c 14.6932(15)
_cell_measurement_reflns_used 9430
_cell_measurement_temperature 298(2)
_cell_measurement_theta_max 26.5745
_cell_measurement_theta_min 2.3033
_cell_volume 1250.6(2)
_computing_cell_refinement
;
SAINT V8.38A (Bruker, 2017)
;
_computing_data_collection
;
APEX3 v2017.3-0 (Bruker, 2017)
;
_computing_data_reduction
;
SAINT V8.38A (Bruker, 2017)
;
_computing_molecular_graphics
;
ORTEP-3 for Windows (Farrugia, 2012) and PLATON (Spek, 2020)
;
_computing_publication_material
;
<i>SHELXL2019/3</i> (Sheldrick, 2015b) and PLATON (Spek, 2020)
;
_computing_structure_refinement
;
<i>SHELXL2019/3</i> (Sheldrick, 2015b)
;
_computing_structure_solution
;
<i>SHELXT2018/2</i> (Sheldrick, 2015a)
;
_diffrn_ambient_temperature 298(2)
_diffrn_detector_area_resol_mean 7.3910
_diffrn_measured_fraction_theta_full 0.996
_diffrn_measured_fraction_theta_max 0.994
_diffrn_measurement_device_type 'Bruker D8 Quest XRD'
_diffrn_measurement_method 'Omega and Phi Scans'
_diffrn_radiation_type MoK\a
_diffrn_radiation_wavelength 0.71073
_diffrn_reflns_av_R_equivalents 0.0370
_diffrn_reflns_av_unetI/netI 0.0257
_diffrn_reflns_limit_h_max 11
_diffrn_reflns_limit_h_min -11
_diffrn_reflns_limit_k_max 12
_diffrn_reflns_limit_k_min -12
_diffrn_reflns_limit_l_max 18
_diffrn_reflns_limit_l_min -18
_diffrn_reflns_number 30243
_diffrn_reflns_theta_full 25.242
_diffrn_reflns_theta_max 26.984
_diffrn_reflns_theta_min 2.303
_exptl_absorpt_coefficient_mu 0.081
_exptl_absorpt_correction_type none
_exptl_crystal_colour colourless
_exptl_crystal_density_diffrn 1.234
_exptl_crystal_density_method 'not measured'
_exptl_crystal_description Block
_exptl_crystal_F_000 492
_exptl_crystal_size_max 0.31
_exptl_crystal_size_mid 0.23
_exptl_crystal_size_min 0.19
_refine_diff_density_max 0.364
_refine_diff_density_min -0.184
_refine_ls_extinction_method none
_refine_ls_goodness_of_fit_ref 1.048
_refine_ls_hydrogen_treatment constr
_refine_ls_matrix_type full
_refine_ls_number_parameters 317
_refine_ls_number_reflns 5428
_refine_ls_number_restraints 0
_refine_ls_restrained_S_all 1.048
_refine_ls_R_factor_all 0.0881
_refine_ls_R_factor_gt 0.0565
_refine_ls_shift/su_max 0.000
_refine_ls_shift/su_mean 0.000
_refine_ls_structure_factor_coef Fsqd
_refine_ls_weighting_details 'w=1/[\s^2^(Fo^2^)+(0.0755P)^2^+0.3440P] where P=(Fo^2^+2Fc^2^)/3'
_refine_ls_weighting_scheme calc
_refine_ls_wR_factor_gt 0.1501
_refine_ls_wR_factor_ref 0.1779
_reflns_number_gt 3607
_reflns_number_total 5428
_reflns_threshold_expression 'I > 2\s(I)'
_cod_data_source_file hb8103.cif
_cod_data_source_block I
_cod_database_code 2023236
_shelx_space_group_comment
;
The symmetry employed for this shelxl refinement is uniquely defined
by the following loop, which should always be used as a source of
symmetry information in preference to the above space-group names.
They are only intended as comments.
;

loop_
_space_group_symop_operation_xyz
'x, y, z'
'-x, -y, -z'

loop_
_atom_site_type_symbol
_atom_site_label
_atom_site_fract_x
_atom_site_fract_y
_atom_site_fract_z
_atom_site_U_iso_or_equiv
_atom_site_adp_type
_atom_site_calc_flag
_atom_site_occupancy
_atom_site_disorder_assembly
_atom_site_disorder_group
O O1 -0.14058(19) 0.34912(19) -0.00351(12) 0.0891(5) Uani d 1 . .
O O2 0.16186(19) 0.72402(15) 0.58657(11) 0.0798(5) Uani d 1 . .
O O3 0.57910(18) 0.67306(14) 0.89498(11) 0.0758(5) Uani d 1 . .
O O4 0.58288(19) 0.27603(13) 0.68226(10) 0.0781(5) Uani d 1 . .
C C1 -0.1307(4) 0.2055(4) -0.1454(2) 0.1262(13) Uani d 1 . .
H H1A -0.151371 0.280342 -0.178933 0.189 Uiso calc 1 . .
H H1B -0.226967 0.158707 -0.150531 0.189 Uiso calc 1 . .
H H1C -0.069164 0.144122 -0.173877 0.189 Uiso calc 1 . .
C C2 -0.0474(3) 0.2556(3) -0.04420(19) 0.0904(8) Uani d 1 . .
H H2A -0.027085 0.180610 -0.009604 0.109 Uiso calc 1 . .
H H2AB 0.051245 0.301090 -0.038289 0.109 Uiso calc 1 . .
C C3 -0.0852(2) 0.4030(2) 0.09240(16) 0.0674(5) Uani d 1 . .
C C4 0.0551(3) 0.3730(2) 0.15297(17) 0.0692(6) Uani d 1 . .
H H4 0.117713 0.313490 0.128230 0.083 Uiso calc 1 . .
C C5 0.1007(2) 0.4316(2) 0.24907(16) 0.0653(5) Uani d 1 . .
H H5 0.194960 0.410658 0.288762 0.078 Uiso calc 1 . .
C C6 0.0118(2) 0.52131(19) 0.29011(15) 0.0581(5) Uani d 1 . .
C C7 -0.1280(2) 0.5512(2) 0.22718(17) 0.0706(6) Uani d 1 . .
H H7 -0.189955 0.611871 0.251480 0.085 Uiso calc 1 . .
C C8 -0.1756(3) 0.4931(3) 0.13069(17) 0.0774(6) Uani d 1 . .
H H8 -0.269403 0.514352 0.090561 0.093 Uiso calc 1 . .
C C9 0.0606(2) 0.5819(2) 0.39198(15) 0.0611(5) Uani d 1 . .
H H9 -0.000981 0.647173 0.411977 0.073 Uiso calc 1 . .
C C10 0.1840(2) 0.5545(2) 0.46044(15) 0.0619(5) Uani d 1 . .
H H10 0.247017 0.488795 0.442843 0.074 Uiso calc 1 . .
C C11 0.2253(2) 0.62323(18) 0.56229(15) 0.0572(5) Uani d 1 . .
C C12 0.3502(2) 0.57021(17) 0.63744(14) 0.0535(4) Uani d 1 . .
C C13 0.4072(2) 0.44298(18) 0.61769(14) 0.0569(5) Uani d 1 . .
H H13 0.372300 0.389726 0.555824 0.068 Uiso calc 1 . .
C C14 0.5168(2) 0.39755(18) 0.69199(15) 0.0597(5) Uani d 1 . .
C C15 0.5686(2) 0.47618(19) 0.78386(14) 0.0613(5) Uani d 1 . .
H H15 0.639925 0.443738 0.833530 0.074 Uiso calc 1 . .
C C16 0.5144(2) 0.60315(19) 0.80212(14) 0.0584(5) Uani d 1 . .
C C17 0.4042(2) 0.65032(18) 0.72948(14) 0.0584(5) Uani d 1 . .
H H17 0.366639 0.735155 0.742260 0.070 Uiso calc 1 . .
C C18 0.5246(3) 0.8021(2) 0.92022(18) 0.0908(8) Uani d 1 . .
H H18A 0.413970 0.793221 0.911087 0.109 Uiso calc 1 . .
H H18B 0.542890 0.862592 0.879393 0.109 Uiso calc 1 . .
C C19 0.6105(3) 0.8580(2) 1.02462(17) 0.0718(6) Uani d 1 . .
C C20 0.5696(3) 0.8133(3) 1.0964(2) 0.0881(7) Uani d 1 . .
H H20 0.490407 0.745243 1.080563 0.106 Uiso calc 1 . .
C C21 0.6443(4) 0.8678(3) 1.1924(2) 0.1037(10) Uani d 1 . .
H H21 0.615398 0.836038 1.240799 0.124 Uiso calc 1 . .
C C22 0.7596(4) 0.9672(4) 1.2169(2) 0.1080(11) Uani d 1 . .
H H22 0.808981 1.004115 1.281899 0.130 Uiso calc 1 . .
C C23 0.8029(3) 1.0130(3) 1.1459(3) 0.1034(10) Uani d 1 . .
H H23 0.882143 1.081096 1.162282 0.124 Uiso calc 1 . .
C C24 0.7284(3) 0.9579(3) 1.0495(2) 0.0852(7) Uani d 1 . .
H H24 0.758359 0.988800 1.001161 0.102 Uiso calc 1 . .
C C25 0.5493(3) 0.19191(19) 0.58876(15) 0.0664(6) Uani d 1 . .
H H25A 0.574903 0.241425 0.543764 0.080 Uiso calc 1 . .
H H25B 0.439988 0.162010 0.563792 0.080 Uiso calc 1 . .
C C26 0.6465(2) 0.07200(18) 0.60074(14) 0.0586(5) Uani d 1 . .
C C27 0.7704(3) 0.0568(2) 0.56452(17) 0.0686(6) Uani d 1 . .
H H27 0.794339 0.121305 0.531744 0.082 Uiso calc 1 . .
C C28 0.8599(3) -0.0535(2) 0.57641(18) 0.0731(6) Uani d 1 . .
H H28 0.942723 -0.062797 0.551033 0.088 Uiso calc 1 . .
C C29 0.8279(3) -0.1484(2) 0.62481(17) 0.0698(6) Uani d 1 . .
H H29 0.889257 -0.221547 0.633478 0.084 Uiso calc 1 . .
C C30 0.7042(3) -0.1351(2) 0.66067(18) 0.0749(6) Uani d 1 . .
H H30 0.681177 -0.199693 0.693631 0.090 Uiso calc 1 . .
C C31 0.6136(3) -0.0260(2) 0.64803(17) 0.0705(6) Uani d 1 . .
H H31 0.529072 -0.018708 0.671861 0.085 Uiso calc 1 . .

loop_
_atom_site_aniso_label
_atom_site_aniso_U_11
_atom_site_aniso_U_22
_atom_site_aniso_U_33
_atom_site_aniso_U_12
_atom_site_aniso_U_13
_atom_site_aniso_U_23
O1 0.0745(10) 0.1103(13) 0.0696(10) 0.0256(9) 0.0120(8) -0.0008(9)
O2 0.0974(11) 0.0644(9) 0.0736(10) 0.0421(8) 0.0194(8) 0.0118(7)
O3 0.0805(10) 0.0589(8) 0.0680(9) 0.0309(7) 0.0050(7) -0.0116(7)
O4 0.0979(11) 0.0489(8) 0.0667(9) 0.0363(7) 0.0013(8) -0.0048(6)
C1 0.113(2) 0.159(3) 0.085(2) 0.057(2) 0.0089(18) -0.001(2)
C2 0.0876(17) 0.0991(19) 0.0795(17) 0.0304(15) 0.0240(14) 0.0043(14)
C3 0.0615(12) 0.0707(13) 0.0659(13) 0.0100(10) 0.0160(10) 0.0074(10)
C4 0.0655(13) 0.0660(13) 0.0748(14) 0.0222(10) 0.0188(11) 0.0128(11)
C5 0.0616(12) 0.0615(12) 0.0712(14) 0.0188(9) 0.0138(10) 0.0181(10)
C6 0.0555(11) 0.0540(10) 0.0658(12) 0.0094(9) 0.0167(9) 0.0164(9)
C7 0.0589(12) 0.0798(14) 0.0729(14) 0.0245(11) 0.0189(11) 0.0143(11)
C8 0.0568(12) 0.0998(17) 0.0706(14) 0.0260(12) 0.0119(11) 0.0151(12)
C9 0.0633(12) 0.0542(11) 0.0673(13) 0.0133(9) 0.0193(10) 0.0154(9)
C10 0.0686(12) 0.0507(10) 0.0665(13) 0.0186(9) 0.0186(10) 0.0134(9)
C11 0.0623(11) 0.0447(9) 0.0647(12) 0.0136(8) 0.0189(9) 0.0105(8)
C12 0.0567(10) 0.0415(9) 0.0623(11) 0.0122(8) 0.0182(9) 0.0090(8)
C13 0.0650(11) 0.0412(9) 0.0581(11) 0.0133(8) 0.0129(9) 0.0019(8)
C14 0.0653(12) 0.0403(9) 0.0672(12) 0.0183(8) 0.0143(10) 0.0025(8)
C15 0.0645(12) 0.0494(10) 0.0616(12) 0.0196(9) 0.0101(9) 0.0029(9)
C16 0.0613(11) 0.0463(10) 0.0603(11) 0.0135(8) 0.0139(9) -0.0022(8)
C17 0.0619(11) 0.0413(9) 0.0684(12) 0.0170(8) 0.0186(10) 0.0023(8)
C18 0.1038(18) 0.0631(13) 0.0800(16) 0.0407(13) 0.0040(13) -0.0145(11)
C19 0.0734(14) 0.0559(12) 0.0712(14) 0.0292(11) 0.0100(11) -0.0080(10)
C20 0.0917(18) 0.0732(15) 0.0921(19) 0.0143(13) 0.0280(15) -0.0044(14)
C21 0.132(3) 0.100(2) 0.0829(19) 0.047(2) 0.0413(19) 0.0101(16)
C22 0.108(2) 0.099(2) 0.0810(19) 0.0477(19) -0.0079(18) -0.0167(17)
C23 0.0765(17) 0.0812(18) 0.119(3) 0.0129(14) -0.0030(17) -0.0133(18)
C24 0.0812(16) 0.0728(15) 0.0953(19) 0.0221(13) 0.0228(14) 0.0054(13)
C25 0.0778(13) 0.0437(10) 0.0647(12) 0.0206(9) 0.0090(10) -0.0030(9)
C26 0.0655(12) 0.0383(9) 0.0620(11) 0.0132(8) 0.0103(9) -0.0014(8)
C27 0.0686(13) 0.0488(11) 0.0873(15) 0.0067(9) 0.0210(11) 0.0144(10)
C28 0.0607(12) 0.0635(13) 0.0987(17) 0.0162(10) 0.0291(12) 0.0154(12)
C29 0.0678(13) 0.0503(11) 0.0880(15) 0.0219(9) 0.0192(11) 0.0110(10)
C30 0.0898(16) 0.0542(12) 0.0903(16) 0.0246(11) 0.0363(13) 0.0220(11)
C31 0.0802(14) 0.0577(12) 0.0816(15) 0.0263(10) 0.0362(12) 0.0118(11)

loop_
_atom_type_symbol
_atom_type_description
_atom_type_scat_dispersion_real
_atom_type_scat_dispersion_imag
_atom_type_scat_source
C C 0.0033 0.0016 'International Tables Vol C Tables 4.2.6.8 and 6.1.1.4'
H H 0.0000 0.0000 'International Tables Vol C Tables 4.2.6.8 and 6.1.1.4'
O O 0.0106 0.0060 'International Tables Vol C Tables 4.2.6.8 and 6.1.1.4'

loop_
_geom_angle_atom_site_label_1
_geom_angle_atom_site_label_2
_geom_angle_atom_site_label_3
_geom_angle_site_symmetry_1
_geom_angle_site_symmetry_3
_geom_angle
_geom_angle_publ_flag
C3 O1 C2 . . 117.52(18) ?
C16 O3 C18 . . 117.54(16) ?
C14 O4 C25 . . 119.51(15) ?
C2 C1 H1A . . 109.5 ?
C2 C1 H1B . . 109.5 ?
H1A C1 H1B . . 109.5 ?
C2 C1 H1C . . 109.5 ?
H1A C1 H1C . . 109.5 ?
H1B C1 H1C . . 109.5 ?
O1 C2 C1 . . 108.5(2) ?
O1 C2 H2A . . 110.0 ?
C1 C2 H2A . . 110.0 ?
O1 C2 H2AB . . 110.0 ?
C1 C2 H2AB . . 110.0 ?
H2A C2 H2AB . . 108.4 ?
O1 C3 C8 . . 117.02(19) ?
O1 C3 C4 . . 123.8(2) ?
C8 C3 C4 . . 119.2(2) ?
C5 C4 C3 . . 119.6(2) ?
C5 C4 H4 . . 120.2 ?
C3 C4 H4 . . 120.2 ?
C4 C5 C6 . . 122.75(19) ?
C4 C5 H5 . . 118.6 ?
C6 C5 H5 . . 118.6 ?
C5 C6 C7 . . 116.49(19) ?
C5 C6 C9 . . 122.29(18) ?
C7 C6 C9 . . 121.22(19) ?
C8 C7 C6 . . 121.5(2) ?
C8 C7 H7 . . 119.2 ?
C6 C7 H7 . . 119.2 ?
C7 C8 C3 . . 120.5(2) ?
C7 C8 H8 . . 119.8 ?
C3 C8 H8 . . 119.8 ?
C10 C9 C6 . . 127.10(19) ?
C10 C9 H9 . . 116.4 ?
C6 C9 H9 . . 116.4 ?
C9 C10 C11 . . 123.09(19) ?
C9 C10 H10 . . 118.5 ?
C11 C10 H10 . . 118.5 ?
O2 C11 C10 . . 121.00(18) ?
O2 C11 C12 . . 119.63(18) ?
C10 C11 C12 . . 119.36(16) ?
C17 C12 C13 . . 120.41(17) ?
C17 C12 C11 . . 117.54(16) ?
C13 C12 C11 . . 122.00(17) ?
C14 C13 C12 . . 118.88(18) ?
C14 C13 H13 . . 120.6 ?
C12 C13 H13 . . 120.6 ?
O4 C14 C15 . . 114.51(16) ?
O4 C14 C13 . . 124.79(17) ?
C15 C14 C13 . . 120.70(16) ?
C16 C15 C14 . . 120.01(18) ?
C16 C15 H15 . . 120.0 ?
C14 C15 H15 . . 120.0 ?
O3 C16 C15 . . 114.35(17) ?
O3 C16 C17 . . 125.27(16) ?
C15 C16 C17 . . 120.38(18) ?
C16 C17 C12 . . 119.58(16) ?
C16 C17 H17 . . 120.2 ?
C12 C17 H17 . . 120.2 ?
O3 C18 C19 . . 107.89(17) ?
O3 C18 H18A . . 110.1 ?
C19 C18 H18A . . 110.1 ?
O3 C18 H18B . . 110.1 ?
C19 C18 H18B . . 110.1 ?
H18A C18 H18B . . 108.4 ?
C20 C19 C24 . . 118.8(2) ?
C20 C19 C18 . . 120.3(3) ?
C24 C19 C18 . . 120.9(3) ?
C19 C20 C21 . . 120.6(3) ?
C19 C20 H20 . . 119.7 ?
C21 C20 H20 . . 119.7 ?
C22 C21 C20 . . 120.6(3) ?
C22 C21 H21 . . 119.7 ?
C20 C21 H21 . . 119.7 ?
C21 C22 C23 . . 119.7(3) ?
C21 C22 H22 . . 120.2 ?
C23 C22 H22 . . 120.2 ?
C22 C23 C24 . . 119.8(3) ?
C22 C23 H23 . . 120.1 ?
C24 C23 H23 . . 120.1 ?
C19 C24 C23 . . 120.6(3) ?
C19 C24 H24 . . 119.7 ?
C23 C24 H24 . . 119.7 ?
O4 C25 C26 . . 106.86(15) ?
O4 C25 H25A . . 110.4 ?
C26 C25 H25A . . 110.4 ?
O4 C25 H25B . . 110.4 ?
C26 C25 H25B . . 110.4 ?
H25A C25 H25B . . 108.6 ?
C31 C26 C27 . . 118.09(18) ?
C31 C26 C25 . . 120.9(2) ?
C27 C26 C25 . . 121.05(19) ?
C26 C27 C28 . . 120.7(2) ?
C26 C27 H27 . . 119.7 ?
C28 C27 H27 . . 119.7 ?
C29 C28 C27 . . 120.7(2) ?
C29 C28 H28 . . 119.7 ?
C27 C28 H28 . . 119.7 ?
C28 C29 C30 . . 119.28(19) ?
C28 C29 H29 . . 120.4 ?
C30 C29 H29 . . 120.4 ?
C29 C30 C31 . . 120.2(2) ?
C29 C30 H30 . . 119.9 ?
C31 C30 H30 . . 119.9 ?
C26 C31 C30 . . 121.0(2) ?
C26 C31 H31 . . 119.5 ?
C30 C31 H31 . . 119.5 ?

loop_
_geom_bond_atom_site_label_1
_geom_bond_atom_site_label_2
_geom_bond_site_symmetry_2
_geom_bond_distance
_geom_bond_publ_flag
O1 C3 . 1.354(3) ?
O1 C2 . 1.440(3) ?
O2 C11 . 1.221(2) ?
O3 C16 . 1.368(2) ?
O3 C18 . 1.419(2) ?
O4 C14 . 1.369(2) ?
O4 C25 . 1.424(2) ?
C1 C2 . 1.446(4) ?
C1 H1A . 0.9600 ?
C1 H1B . 0.9600 ?
C1 H1C . 0.9600 ?
C2 H2A . 0.9700 ?
C2 H2AB . 0.9700 ?
C3 C8 . 1.385(3) ?
C3 C4 . 1.388(3) ?
C4 C5 . 1.365(3) ?
C4 H4 . 0.9300 ?
C5 C6 . 1.392(3) ?
C5 H5 . 0.9300 ?
C6 C7 . 1.399(3) ?
C6 C9 . 1.444(3) ?
C7 C8 . 1.369(3) ?
C7 H7 . 0.9300 ?
C8 H8 . 0.9300 ?
C9 C10 . 1.331(3) ?
C9 H9 . 0.9300 ?
C10 C11 . 1.467(3) ?
C10 H10 . 0.9300 ?
C11 C12 . 1.504(3) ?
C12 C17 . 1.388(3) ?
C12 C13 . 1.399(2) ?
C13 C14 . 1.388(3) ?
C13 H13 . 0.9300 ?
C14 C15 . 1.379(3) ?
C15 C16 . 1.382(2) ?
C15 H15 . 0.9300 ?
C16 C17 . 1.384(3) ?
C17 H17 . 0.9300 ?
C18 C19 . 1.499(3) ?
C18 H18A . 0.9700 ?
C18 H18B . 0.9700 ?
C19 C20 . 1.358(4) ?
C19 C24 . 1.374(4) ?
C20 C21 . 1.377(4) ?
C20 H20 . 0.9300 ?
C21 C22 . 1.354(5) ?
C21 H21 . 0.9300 ?
C22 C23 . 1.364(5) ?
C22 H22 . 0.9300 ?
C23 C24 . 1.383(4) ?
C23 H23 . 0.9300 ?
C24 H24 . 0.9300 ?
C25 C26 . 1.504(2) ?
C25 H25A . 0.9700 ?
C25 H25B . 0.9700 ?
C26 C31 . 1.376(3) ?
C26 C27 . 1.376(3) ?
C27 C28 . 1.386(3) ?
C27 H27 . 0.9300 ?
C28 C29 . 1.360(3) ?
C28 H28 . 0.9300 ?
C29 C30 . 1.370(3) ?
C29 H29 . 0.9300 ?
C30 C31 . 1.382(3) ?
C30 H30 . 0.9300 ?
C31 H31 . 0.9300 ?

loop_
_geom_hbond_atom_site_label_D
_geom_hbond_atom_site_label_H
_geom_hbond_atom_site_label_A
_geom_hbond_site_symmetry_A
_geom_hbond_distance_DH
_geom_hbond_distance_HA
_geom_hbond_distance_DA
_geom_hbond_angle_DHA
_geom_hbond_publ_flag
C1 H1A O4 1_454 0.96 2.64 3.227(3) 119 yes
C25 H25B Cg1 2_656 0.97 2.68 3.398(2) 132 yes

loop_
_geom_torsion_atom_site_label_1
_geom_torsion_atom_site_label_2
_geom_torsion_atom_site_label_3
_geom_torsion_atom_site_label_4
_geom_torsion_site_symmetry_1
_geom_torsion_site_symmetry_2
_geom_torsion_site_symmetry_3
_geom_torsion_site_symmetry_4
_geom_torsion
_geom_torsion_publ_flag
C3 O1 C2 C1 . . . . 177.2(3) ?
C2 O1 C3 C8 . . . . 179.8(2) ?
C2 O1 C3 C4 . . . . -0.1(4) ?
O1 C3 C4 C5 . . . . -179.4(2) ?
C8 C3 C4 C5 . . . . 0.7(3) ?
C3 C4 C5 C6 . . . . 0.0(3) ?
C4 C5 C6 C7 . . . . -0.9(3) ?
C4 C5 C6 C9 . . . . 179.5(2) ?
C5 C6 C7 C8 . . . . 1.1(3) ?
C9 C6 C7 C8 . . . . -179.4(2) ?
C6 C7 C8 C3 . . . . -0.4(4) ?
O1 C3 C8 C7 . . . . 179.6(2) ?
C4 C3 C8 C7 . . . . -0.5(4) ?
C5 C6 C9 C10 . . . . -5.9(3) ?
C7 C6 C9 C10 . . . . 174.6(2) ?
C6 C9 C10 C11 . . . . 179.11(19) ?
C9 C10 C11 O2 . . . . -11.5(3) ?
C9 C10 C11 C12 . . . . 169.80(19) ?
O2 C11 C12 C17 . . . . -9.3(3) ?
C10 C11 C12 C17 . . . . 169.33(19) ?
O2 C11 C12 C13 . . . . 168.4(2) ?
C10 C11 C12 C13 . . . . -13.0(3) ?
C17 C12 C13 C14 . . . . 1.0(3) ?
C11 C12 C13 C14 . . . . -176.69(18) ?
C25 O4 C14 C15 . . . . -174.2(2) ?
C25 O4 C14 C13 . . . . 5.3(3) ?
C12 C13 C14 O4 . . . . -179.38(19) ?
C12 C13 C14 C15 . . . . 0.1(3) ?
O4 C14 C15 C16 . . . . 177.83(19) ?
C13 C14 C15 C16 . . . . -1.7(3) ?
C18 O3 C16 C15 . . . . -177.5(2) ?
C18 O3 C16 C17 . . . . 2.7(3) ?
C14 C15 C16 O3 . . . . -177.57(19) ?
C14 C15 C16 C17 . . . . 2.2(3) ?
O3 C16 C17 C12 . . . . 178.65(19) ?
C15 C16 C17 C12 . . . . -1.1(3) ?
C13 C12 C17 C16 . . . . -0.5(3) ?
C11 C12 C17 C16 . . . . 177.29(18) ?
C16 O3 C18 C19 . . . . 179.5(2) ?
O3 C18 C19 C20 . . . . -78.4(3) ?
O3 C18 C19 C24 . . . . 103.6(3) ?
C24 C19 C20 C21 . . . . 0.4(3) ?
C18 C19 C20 C21 . . . . -177.6(2) ?
C19 C20 C21 C22 . . . . 0.2(4) ?
C20 C21 C22 C23 . . . . -0.5(4) ?
C21 C22 C23 C24 . . . . 0.2(4) ?
C20 C19 C24 C23 . . . . -0.7(3) ?
C18 C19 C24 C23 . . . . 177.3(2) ?
C22 C23 C24 C19 . . . . 0.4(4) ?
C14 O4 C25 C26 . . . . 176.21(18) ?
O4 C25 C26 C31 . . . . 70.9(2) ?
O4 C25 C26 C27 . . . . -109.3(2) ?
C31 C26 C27 C28 . . . . -0.6(3) ?
C25 C26 C27 C28 . . . . 179.60(19) ?
C26 C27 C28 C29 . . . . -0.6(3) ?
C27 C28 C29 C30 . . . . 1.0(4) ?
C28 C29 C30 C31 . . . . -0.3(4) ?
C27 C26 C31 C30 . . . . 1.3(3) ?
C25 C26 C31 C30 . . . . -178.9(2) ?
C29 C30 C31 C26 . . . . -0.9(4) ?
